data_7011612
loop_
_publ_author_name
'Schmidt, Joseph A. R.'
'Arnold, John'

_publ_section_title
;
 Synthesis and characterization of a series of sterically-hindered
 amidines and their lithium and magnesium complexes
;
_journal_issue 14
_journal_name_full 'Journal of the Chemical Society, Dalton Transactions'
_journal_page_first 2890
_journal_paper_doi 10.1039/b202235b
_journal_year 2002
_chemical_formula_moiety 'C51.50 H85 Li N4 '
_chemical_formula_sum 'C51.5 H85 Li N4'
_chemical_formula_weight 767.21
_space_group_IT_number 14
_symmetry_cell_setting monoclinic
_symmetry_Int_Tables_number 14
_symmetry_space_group_name_Hall '-P 2yn'
_symmetry_space_group_name_H-M 'P 1 21/n 1'
_audit_creation_date 'Fri Nov  9 16:26:37 2001'
_audit_creation_method 'by teXsan'
_cell_angle_alpha 90
_cell_angle_beta 100.968(1)
_cell_angle_gamma 90
_cell_formula_units_Z 4
_cell_length_a 12.4691(4)
_cell_length_b 22.9058(7)
_cell_length_c 17.6839(4)
_cell_measurement_reflns_used 5646
_cell_measurement_temperature 131.2
_cell_measurement_theta_max 45.0
_cell_measurement_theta_min 3.0
_cell_volume 4958.5(2)
_computing_cell_refinement 'Bruker SAINT v5.04'
_computing_data_collection 'Bruker SMART v5.052d'
_computing_data_reduction 'Bruker SAINT v5.04'
_computing_publication_material teXsan
_computing_structure_refinement teXsan
_computing_structure_solution SIR92
_diffrn_ambient_temperature 131.2
_diffrn_measurement_device_type 'SMART CCD'
_diffrn_measurement_method \w-scan
_diffrn_radiation_monochromator graphite
_diffrn_radiation_source 'X-ray tube'
_diffrn_radiation_type MoK\a
_diffrn_radiation_wavelength 0.7107
_diffrn_reflns_av_R_equivalents 0.0681
_diffrn_reflns_limit_h_max 14
_diffrn_reflns_limit_h_min 0
_diffrn_reflns_limit_k_max 26
_diffrn_reflns_limit_k_min -26
_diffrn_reflns_limit_l_max 20
_diffrn_reflns_limit_l_min -20
_diffrn_reflns_number 22196
_diffrn_reflns_theta_max 24.70
_diffrn_reflns_theta_min 1.5
_exptl_absorpt_coefficient_mu 0.058
_exptl_absorpt_correction_T_max 0.98
_exptl_absorpt_correction_T_min 0.29
_exptl_absorpt_correction_type empirical
_exptl_absorpt_process_details 'Blessing, 1995'
_exptl_crystal_colour colorless
_exptl_crystal_density_diffrn 1.028
_exptl_crystal_description tablet
_exptl_crystal_F_000 1700.00
_exptl_crystal_size_max 0.450
_exptl_crystal_size_mid 0.230
_exptl_crystal_size_min 0.100
_refine_diff_density_max 0.24
_refine_diff_density_min -0.28
_refine_ls_extinction_coef 0.00000
_refine_ls_extinction_method none
_refine_ls_goodness_of_fit_ref 1.575
_refine_ls_hydrogen_treatment constr
_refine_ls_matrix_type full
_refine_ls_number_parameters 523
_refine_ls_number_reflns 3835
_refine_ls_number_restraints 0
_refine_ls_R_factor_all 0.1181
_refine_ls_R_factor_gt 0.0558
_refine_ls_shift/su_max 0.0000
_refine_ls_structure_factor_coef F
_refine_ls_weighting_scheme sigma
_refine_ls_wR_factor_all 0.0714
_refine_ls_wR_factor_gt 0.0603
_refine_ls_wR_factor_ref 0.0603
_reflns_number_gt 3835
_reflns_number_total 8343
_reflns_threshold_expression I>3.00sigma
_cod_data_source_file b202235b.txt
_cod_data_source_block LPrLiTMEDA_5
_cod_depositor_comments
;
The following automatic conversions were performed:

'_atom_site_thermal_displace_type' tag value 'Uij' was replaced with
'Uani' value 146 times.

Automatic conversion script
Id: cif_fix_values 1646 2011-03-28 12:23:43Z adriana 
;
_cod_original_sg_symbol_H-M 'P 21/n     '
_cod_original_formula_sum 'C51.50 H85 Li N4 '
_cod_database_code 7011612

loop_
_symmetry_equiv_pos_as_xyz
'   +x,   +y,   +z'
1/2-x,1/2+y,1/2-z
'   -x,   -y,   -z'
1/2+x,1/2-y,1/2+z

loop_
_atom_site_aniso_label
_atom_site_aniso_U_11
_atom_site_aniso_U_22
_atom_site_aniso_U_33
_atom_site_aniso_U_12
_atom_site_aniso_U_13
_atom_site_aniso_U_23
N(1) 0.011(2) 0.020(2) 0.025(2) -0.001(2) 0.004(1) -0.002(2)
N(2) 0.013(2) 0.023(2) 0.020(2) 0.003(2) 0.003(2) -0.001(2)
N(3) 0.012(2) 0.030(2) 0.040(2) 0.000(2) 0.007(2) 0.005(2)
N(4) 0.016(2) 0.034(2) 0.030(2) 0.001(2) 0.005(2) 0.000(2)
C(1) 0.005(2) 0.029(3) 0.017(2) 0.006(2) 0.003(2) 0.000(2)
C(2) 0.019(2) 0.022(2) 0.027(3) 0.006(2) 0.004(2) 0.000(2)
C(3) 0.034(3) 0.035(3) 0.026(3) 0.004(2) 0.010(2) 0.001(2)
C(4) 0.036(3) 0.029(3) 0.030(3) 0.001(2) -0.002(2) -0.002(2)
C(5) 0.016(2) 0.018(2) 0.025(3) -0.002(2) 0.007(2) 0.003(2)
C(6) 0.018(2) 0.030(3) 0.039(3) -0.004(2) 0.002(2) -0.004(2)
C(7) 0.033(3) 0.026(3) 0.032(3) -0.003(2) 0.014(2) -0.008(2)
C(8) 0.007(2) 0.014(2) 0.021(2) -0.002(2) 0.001(2) -0.003(2)
C(9) 0.007(2) 0.021(2) 0.023(2) -0.001(2) 0.005(2) -0.006(2)
C(10) 0.013(2) 0.022(2) 0.023(2) -0.002(2) 0.006(2) 0.000(2)
C(11) 0.015(2) 0.024(2) 0.025(3) 0.000(2) 0.002(2) 0.004(2)
C(12) 0.009(2) 0.021(2) 0.029(3) 0.007(2) 0.000(2) -0.001(2)
C(13) 0.011(2) 0.019(2) 0.022(2) -0.006(2) 0.004(2) -0.007(2)
C(14) 0.014(2) 0.016(2) 0.020(2) 0.000(2) 0.003(2) 0.000(2)
C(15) 0.009(2) 0.022(2) 0.025(2) 0.000(2) 0.006(2) 0.004(2)
C(16) 0.022(2) 0.019(2) 0.026(3) 0.002(2) 0.009(2) -0.003(2)
C(17) 0.017(2) 0.018(2) 0.026(3) 0.003(2) 0.010(2) 0.001(2)
C(18) 0.009(2) 0.029(3) 0.026(3) 0.003(2) 0.004(2) 0.001(2)
C(19) 0.013(2) 0.022(2) 0.025(2) 0.003(2) 0.006(2) 0.002(2)
C(20) 0.018(2) 0.022(2) 0.023(3) 0.002(2) 0.002(2) -0.001(2)
C(21) 0.017(2) 0.030(3) 0.030(3) 0.002(2) 0.003(2) -0.004(2)
C(22) 0.026(3) 0.042(3) 0.031(3) -0.008(2) 0.002(2) -0.007(2)
C(23) 0.022(2) 0.024(2) 0.032(3) 0.008(2) 0.005(2) -0.002(2)
C(24) 0.049(3) 0.032(3) 0.053(3) 0.019(3) 0.015(3) 0.006(3)
C(25) 0.010(2) 0.045(3) 0.060(3) 0.014(2) 0.003(2) -0.010(3)
C(26) 0.006(2) 0.024(2) 0.032(3) 0.003(2) 0.004(2) -0.010(2)
C(27) 0.026(3) 0.025(3) 0.050(3) -0.006(2) 0.012(2) -0.009(2)
C(28) 0.021(2) 0.038(3) 0.041(3) 0.007(2) 0.002(2) -0.016(2)
C(29) 0.012(2) 0.017(2) 0.028(3) 0.003(2) 0.004(2) -0.001(2)
C(30) 0.014(2) 0.020(2) 0.034(3) 0.003(2) 0.009(2) -0.002(2)
C(31) 0.022(2) 0.020(2) 0.031(3) -0.007(2) 0.010(2) -0.010(2)
C(32) 0.032(3) 0.025(3) 0.043(3) -0.011(2) 0.023(2) -0.013(2)
C(33) 0.022(2) 0.031(3) 0.045(3) -0.004(2) 0.023(2) -0.008(2)
C(34) 0.009(2) 0.021(2) 0.040(3) -0.002(2) 0.007(2) -0.007(2)
C(35) 0.013(2) 0.024(2) 0.028(3) -0.008(2) 0.008(2) -0.005(2)
C(36) 0.020(2) 0.024(3) 0.038(3) 0.001(2) 0.007(2) -0.005(2)
C(37) 0.015(2) 0.038(3) 0.040(3) -0.005(2) 0.005(2) 0.005(2)
C(38) 0.081(4) 0.035(3) 0.059(4) -0.029(3) 0.051(4) -0.026(3)
C(39) 0.075(4) 0.037(3) 0.031(3) 0.021(3) 0.011(3) -0.003(3)
C(40) 0.045(6) 0.042(6) 0.022(5) 0.013(5) 0.007(5) 0.000(4)
C(41) 0.039(7) 0.052(7) 0.046(7) 0.000(5) 0.027(5) -0.014(6)
C(42) 0.017(2) 0.039(3) 0.044(3) -0.007(2) 0.013(2) -0.014(2)
C(43) 0.023(3) 0.080(4) 0.050(3) -0.013(3) 0.001(2) -0.006(3)
C(44) 0.024(3) 0.036(3) 0.067(4) -0.014(2) 0.016(2) -0.012(3)
C(45) 0.018(2) 0.032(3) 0.051(3) 0.003(2) -0.003(2) 0.013(2)
C(46) 0.030(3) 0.041(3) 0.040(3) -0.011(2) 0.003(2) 0.012(2)
C(47) 0.023(3) 0.058(4) 0.064(4) 0.006(3) 0.008(3) 0.003(3)
C(48) 0.018(2) 0.043(3) 0.048(3) 0.006(2) -0.003(2) 0.010(3)
C(49) 0.032(3) 0.042(3) 0.039(3) -0.014(2) 0.002(2) 0.003(3)
C(50) 0.028(3) 0.056(3) 0.061(4) -0.004(3) 0.026(3) -0.001(3)
C(51) 0.041(6) 0.036(6) 0.057(7) 0.018(5) -0.001(5) -0.005(5)
C(52) 0.057(4) 0.083(5) 0.069(4) 0.031(4) 0.003(3) 0.008(4)
C(53) 0.042(3) 0.095(5) 0.074(5) 0.021(3) 0.027(4) -0.010(4)
Li(1) 0.017(3) 0.032(4) 0.031(4) 0.000(3) 0.005(3) 0.002(3)

loop_
_atom_site_label
_atom_site_fract_x
_atom_site_fract_y
_atom_site_fract_z
_atom_site_U_iso_or_equiv
_atom_site_thermal_displace_type
_atom_site_calc_flag
_atom_site_calc_attached_atom
_atom_site_occupancy
N(1) 0.5482(2) 0.2346(1) 0.2958(2) 0.017 Uani ? ? 1
N(2) 0.4778(2) 0.1459(1) 0.2402(2) 0.022 Uani ? ? 1
N(3) 0.3853(2) 0.3304(1) 0.1352(2) 0.028 Uani ? ? 1
N(4) 0.6244(3) 0.3508(2) 0.1530(2) 0.027 Uani ? ? 1
C(1) 0.5237(3) 0.1769(2) 0.2998(2) 0.016 Uani ? ? 1
C(2) 0.4559(3) 0.1742(2) 0.1664(2) 0.020 Uani ? ? 1
C(3) 0.5628(4) 0.1853(2) 0.1357(2) 0.030 Uani ? ? 1
C(4) 0.3804(4) 0.1375(2) 0.1069(2) 0.036 Uani ? ? 1
C(5) 0.5932(3) 0.2671(2) 0.3657(2) 0.023 Uani ? ? 1
C(6) 0.7178(3) 0.2769(2) 0.3741(2) 0.029 Uani ? ? 1
C(7) 0.5338(3) 0.3262(2) 0.3607(2) 0.027 Uani ? ? 1
C(8) 0.5504(3) 0.1406(2) 0.3727(2) 0.015 Uani ? ? 1
C(9) 0.5026(3) 0.1484(2) 0.4384(2) 0.014 Uani ? ? 1
C(10) 0.5306(3) 0.1120(2) 0.5017(2) 0.024 Uani ? ? 1
C(11) 0.6059(3) 0.0672(2) 0.5037(2) 0.022 Uani ? ? 1
C(12) 0.6494(3) 0.0574(2) 0.4388(2) 0.017 Uani ? ? 1
C(13) 0.6205(3) 0.0916(2) 0.3725(2) 0.017 Uani ? ? 1
C(14) 0.4120(3) 0.1923(2) 0.4409(2) 0.016 Uani ? ? 1
C(15) 0.4244(3) 0.2374(2) 0.4952(2) 0.018 Uani ? ? 1
C(16) 0.3378(3) 0.2767(2) 0.4941(2) 0.021 Uani ? ? 1
C(17) 0.2406(3) 0.2720(2) 0.4414(2) 0.024 Uani ? ? 1
C(18) 0.2273(3) 0.2245(2) 0.3922(2) 0.020 Uani ? ? 1
C(19) 0.3095(3) 0.1838(2) 0.3906(2) 0.020 Uani ? ? 1
C(20) 0.5256(3) 0.2446(2) 0.5594(2) 0.022 Uani ? ? 1
C(21) 0.4998(3) 0.2262(2) 0.6371(2) 0.025 Uani ? ? 1
C(22) 0.5718(3) 0.3068(2) 0.5660(3) 0.036 Uani ? ? 1
C(23) 0.1535(3) 0.3190(2) 0.4373(2) 0.028 Uani ? ? 1
C(24) 0.1738(4) 0.3663(2) 0.3809(3) 0.045 Uani ? ? 1
C(25) 0.0363(3) 0.2964(2) 0.4156(3) 0.041 Uani ? ? 1
C(26) 0.2847(3) 0.1289(2) 0.3434(2) 0.019 Uani ? ? 1
C(27) 0.2484(3) 0.0806(2) 0.3926(3) 0.031 Uani ? ? 1
C(28) 0.2021(3) 0.1374(2) 0.2694(3) 0.031 Uani ? ? 1
C(29) 0.6520(3) 0.0683(2) 0.3009(2) 0.015 Uani ? ? 1
C(30) 0.5866(3) 0.0251(2) 0.2583(2) 0.022 Uani ? ? 1
C(31) 0.6120(3) 0.0026(2) 0.1918(3) 0.025 Uani ? ? 1
C(32) 0.7067(3) 0.0206(2) 0.1652(3) 0.031 Uani ? ? 1
C(33) 0.7731(3) 0.0607(2) 0.2094(3) 0.029 Uani ? ? 1
C(34) 0.7502(3) 0.0852(2) 0.2766(2) 0.023 Uani ? ? 1
C(35) 0.4860(3) 0.0005(2) 0.2862(2) 0.021 Uani ? ? 1
C(36) 0.3797(3) 0.0074(2) 0.2260(3) 0.027 Uani ? ? 1
C(37) 0.5052(3) -0.0636(2) 0.3074(3) 0.030 Uani ? ? 1
C(38) 0.7324(5) -0.0020(2) 0.0908(3) 0.056 Uani ? ? 1
C(39) 0.7194(4) -0.0644(2) 0.0781(3) 0.052 Uani ? ? 1
C(40) 0.6188(8) 0.0199(4) 0.0159(5) 0.038 Uani ? ? 0.5
C(41) 0.7251(8) 0.0355(5) 0.0368(6) 0.040 Uani ? ? 0.5
C(42) 0.8281(3) 0.1274(2) 0.3235(3) 0.034 Uani ? ? 1
C(43) 0.9235(4) 0.0954(3) 0.3728(3) 0.042 Uani ? ? 1
C(44) 0.8702(3) 0.1738(2) 0.2737(3) 0.042 Uani ? ? 1
C(45) 0.4340(3) 0.3861(2) 0.1164(3) 0.034 Uani ? ? 1
C(46) 0.5425(4) 0.3758(2) 0.0914(3) 0.037 Uani ? ? 1
C(47) 0.3014(4) 0.3411(2) 0.1816(3) 0.045 Uani ? ? 1
C(48) 0.3324(3) 0.3015(2) 0.0628(3) 0.036 Uani ? ? 1
C(49) 0.6733(4) 0.3970(2) 0.2060(3) 0.042 Uani ? ? 1
C(50) 0.7125(4) 0.3234(2) 0.1201(3) 0.042 Uani ? ? 1
C(51) 0.4318(8) 0.4813(4) 0.3232(6) 0.048 Uani ? ? 0.5
C(52) 0.4399(5) 0.5137(3) 0.3908(4) 0.072 Uani ? ? 1
C(53) 0.4839(5) 0.4815(3) 0.4657(3) 0.065 Uani ? ? 1
Li(1) 0.5240(5) 0.2839(3) 0.2022(4) 0.025 Uani ? ? 1
H(1) 0.422 0.211 0.172 0.024 Uani ? ? 1
H(2) 0.610 0.210 0.171 0.037 Uani ? ? 1
H(3) 0.546 0.203 0.087 0.037 Uani ? ? 1
H(4) 0.598 0.149 0.132 0.037 Uani ? ? 1
H(5) 0.365 0.158 0.059 0.043 Uani ? ? 1
H(6) 0.313 0.131 0.124 0.043 Uani ? ? 1
H(7) 0.414 0.101 0.100 0.043 Uani ? ? 1
H(8) 0.579 0.246 0.410 0.027 Uani ? ? 1
H(9) 0.754 0.240 0.382 0.035 Uani ? ? 1
H(10) 0.732 0.295 0.329 0.035 Uani ? ? 1
H(11) 0.743 0.301 0.417 0.035 Uani ? ? 1
H(12) 0.457 0.320 0.357 0.033 Uani ? ? 1
H(13) 0.561 0.349 0.406 0.033 Uani ? ? 1
H(14) 0.545 0.347 0.317 0.033 Uani ? ? 1
H(15) 0.498 0.118 0.545 0.029 Uani ? ? 1
H(16) 0.626 0.044 0.548 0.027 Uani ? ? 1
H(17) 0.701 0.027 0.440 0.021 Uani ? ? 1
H(18) 0.346 0.308 0.531 0.026 Uani ? ? 1
H(19) 0.159 0.219 0.358 0.024 Uani ? ? 1
H(20) 0.581 0.219 0.548 0.026 Uani ? ? 1
H(21) 0.469 0.188 0.633 0.030 Uani ? ? 1
H(22) 0.449 0.252 0.652 0.030 Uani ? ? 1
H(23) 0.565 0.226 0.675 0.030 Uani ? ? 1
H(24) 0.517 0.333 0.576 0.043 Uani ? ? 1
H(25) 0.634 0.308 0.606 0.043 Uani ? ? 1
H(26) 0.592 0.317 0.518 0.043 Uani ? ? 1
H(27) 0.162 0.337 0.487 0.033 Uani ? ? 1
H(28) 0.125 0.398 0.382 0.054 Uani ? ? 1
H(29) 0.162 0.350 0.330 0.054 Uani ? ? 1
H(30) 0.247 0.380 0.394 0.054 Uani ? ? 1
H(31) 0.021 0.285 0.363 0.049 Uani ? ? 1
H(32) 0.028 0.263 0.447 0.049 Uani ? ? 1
H(33) -0.013 0.326 0.424 0.049 Uani ? ? 1
H(34) 0.351 0.116 0.329 0.023 Uani ? ? 1
H(35) 0.181 0.091 0.406 0.037 Uani ? ? 1
H(36) 0.302 0.076 0.439 0.037 Uani ? ? 1
H(37) 0.241 0.045 0.365 0.037 Uani ? ? 1
H(38) 0.198 0.103 0.240 0.037 Uani ? ? 1
H(39) 0.225 0.169 0.241 0.037 Uani ? ? 1
H(40) 0.133 0.146 0.281 0.037 Uani ? ? 1
H(41) 0.565 -0.026 0.163 0.030 Uani ? ? 1
H(42) 0.838 0.073 0.193 0.035 Uani ? ? 1
H(43) 0.478 0.021 0.331 0.025 Uani ? ? 1
H(44) 0.365 0.048 0.216 0.033 Uani ? ? 1
H(45) 0.321 -0.009 0.245 0.033 Uani ? ? 1
H(46) 0.387 -0.011 0.180 0.033 Uani ? ? 1
H(47) 0.569 -0.067 0.346 0.035 Uani ? ? 1
H(48) 0.444 -0.079 0.326 0.035 Uani ? ? 1
H(49) 0.514 -0.085 0.263 0.035 Uani ? ? 1
H(50) 0.648 -0.073 0.052 0.062 Uani ? ? 1
H(51) 0.732 -0.083 0.127 0.062 Uani ? ? 1
H(52) 0.771 -0.078 0.049 0.062 Uani ? ? 1
H(53) 0.790 0.147 0.358 0.041 Uani ? ? 1
H(54) 0.897 0.068 0.405 0.051 Uani ? ? 1
H(55) 0.964 0.075 0.341 0.051 Uani ? ? 1
H(56) 0.970 0.122 0.404 0.051 Uani ? ? 1
H(57) 0.913 0.202 0.306 0.050 Uani ? ? 1
H(58) 0.915 0.155 0.242 0.050 Uani ? ? 1
H(59) 0.811 0.193 0.242 0.050 Uani ? ? 1
H(60) 0.385 0.405 0.076 0.041 Uani ? ? 1
H(61) 0.446 0.411 0.161 0.041 Uani ? ? 1
H(62) 0.531 0.349 0.049 0.044 Uani ? ? 1
H(63) 0.569 0.412 0.076 0.044 Uani ? ? 1
H(64) 0.329 0.366 0.224 0.055 Uani ? ? 1
H(65) 0.279 0.305 0.200 0.055 Uani ? ? 1
H(66) 0.239 0.359 0.150 0.055 Uani ? ? 1
H(67) 0.299 0.266 0.075 0.043 Uani ? ? 1
H(68) 0.278 0.327 0.035 0.043 Uani ? ? 1
H(69) 0.385 0.293 0.032 0.043 Uani ? ? 1
H(70) 0.705 0.426 0.178 0.051 Uani ? ? 1
H(71) 0.619 0.415 0.229 0.051 Uani ? ? 1
H(72) 0.728 0.381 0.245 0.051 Uani ? ? 1
H(73) 0.749 0.353 0.095 0.050 Uani ? ? 1
H(74) 0.764 0.305 0.159 0.050 Uani ? ? 1
H(75) 0.682 0.295 0.083 0.050 Uani ? ? 1
H(77) 0.795 0.055 0.038 0.047 Uani ? ? 0.5
H(78) 0.705 0.019 -0.014 0.047 Uani ? ? 0.5
H(79) 0.673 0.066 0.041 0.047 Uani ? ? 0.5
H(81) 0.583 0.054 0.033 0.046 Uani ? ? 0.5
H(82) 0.644 0.031 -0.030 0.046 Uani ? ? 0.5
H(83) 0.567 -0.011 0.005 0.046 Uani ? ? 0.5
H(84) 0.546 0.459 0.458 0.044 Uani ? ? 1
H(85) 0.431 0.448 0.480 0.044 Uani ? ? 1
H(86) 0.373 0.539 0.394 0.044 Uani ? ? 1
H(87) 0.495 0.561 0.386 0.044 Uani ? ? 1
H(88) 0.404 0.508 0.278 0.044 Uani ? ? 0.5
H(89) 0.520 0.463 0.313 0.044 Uani ? ? 0.5
H(90) 0.376 0.444 0.356 0.044 Uani ? ? 0.5

loop_
_atom_type_symbol
_atom_type_oxidation_number
_atom_type_number_in_cell
_atom_type_scat_dispersion_real
_atom_type_scat_dispersion_imag
_atom_type_scat_source
C 0 206 0.003 0.002 'International Tables'
H 0 340 0.000 0.000 'International Tables'
N 0 16 0.006 0.003 'International Tables'
Li 0 4 0.000 0.000 'International Tables'

loop_
_geom_angle_atom_site_label_1
_geom_angle_atom_site_label_2
_geom_angle_atom_site_label_3
_geom_angle
_geom_angle_site_symmetry_1
_geom_angle_site_symmetry_2
_geom_angle_site_symmetry_3
_geom_angle_publ_flag
C(1) N(1) C(5) 120.3(3) ? ? ? yes
C(1) N(1) Li(1) 126.7(3) ? ? ? yes
C(5) N(1) Li(1) 113.0(3) ? ? ? yes
C(1) N(2) C(2) 117.7(3) ? ? ? yes
C(45) N(3) C(47) 110.5(4) ? ? ? yes
C(45) N(3) C(48) 109.0(3) ? ? ? yes
C(45) N(3) Li(1) 103.1(3) ? ? ? yes
C(47) N(3) C(48) 108.1(3) ? ? ? yes
C(47) N(3) Li(1) 110.7(3) ? ? ? yes
C(48) N(3) Li(1) 115.3(3) ? ? ? yes
C(46) N(4) C(49) 109.9(3) ? ? ? yes
C(46) N(4) C(50) 109.8(3) ? ? ? yes
C(46) N(4) Li(1) 101.1(3) ? ? ? yes
C(49) N(4) C(50) 108.0(3) ? ? ? yes
C(49) N(4) Li(1) 116.0(3) ? ? ? yes
C(50) N(4) Li(1) 111.8(3) ? ? ? yes
N(1) C(1) N(2) 123.6(4) ? ? ? yes
N(1) C(1) C(8) 124.2(4) ? ? ? yes
N(2) C(1) C(8) 112.2(3) ? ? ? yes
N(2) C(2) C(3) 111.3(3) ? ? ? yes
N(2) C(2) C(4) 111.3(3) ? ? ? yes
C(3) C(2) C(4) 107.9(3) ? ? ? yes
N(1) C(5) C(6) 111.9(3) ? ? ? yes
N(1) C(5) C(7) 107.2(3) ? ? ? yes
C(6) C(5) C(7) 109.9(3) ? ? ? yes
C(1) C(8) C(9) 124.7(3) ? ? ? yes
C(1) C(8) C(13) 117.8(3) ? ? ? yes
C(9) C(8) C(13) 117.2(3) ? ? ? yes
C(8) C(9) C(10) 120.4(3) ? ? ? yes
C(8) C(9) C(14) 122.7(3) ? ? ? yes
C(10) C(9) C(14) 116.6(3) ? ? ? yes
C(9) C(10) C(11) 122.1(4) ? ? ? yes
C(10) C(11) C(12) 118.1(4) ? ? ? yes
C(11) C(12) C(13) 121.8(3) ? ? ? yes
C(8) C(13) C(12) 120.0(3) ? ? ? yes
C(8) C(13) C(29) 123.0(4) ? ? ? yes
C(12) C(13) C(29) 116.2(3) ? ? ? yes
C(9) C(14) C(15) 121.5(3) ? ? ? yes
C(9) C(14) C(19) 118.4(3) ? ? ? yes
C(15) C(14) C(19) 119.9(3) ? ? ? yes
C(14) C(15) C(16) 118.7(4) ? ? ? yes
C(14) C(15) C(20) 123.6(3) ? ? ? yes
C(16) C(15) C(20) 117.6(4) ? ? ? yes
C(15) C(16) C(17) 122.1(4) ? ? ? yes
C(16) C(17) C(18) 118.0(4) ? ? ? yes
C(16) C(17) C(23) 120.1(4) ? ? ? yes
C(18) C(17) C(23) 121.9(4) ? ? ? yes
C(17) C(18) C(19) 122.6(4) ? ? ? yes
C(14) C(19) C(18) 118.3(4) ? ? ? yes
C(14) C(19) C(26) 121.6(3) ? ? ? yes
C(18) C(19) C(26) 119.7(3) ? ? ? yes
C(15) C(20) C(21) 110.6(3) ? ? ? yes
C(15) C(20) C(22) 113.5(3) ? ? ? yes
C(21) C(20) C(22) 109.2(3) ? ? ? yes
C(17) C(23) C(24) 109.1(3) ? ? ? yes
C(17) C(23) C(25) 114.2(3) ? ? ? yes
C(24) C(23) C(25) 110.2(4) ? ? ? yes
C(19) C(26) C(27) 109.9(3) ? ? ? yes
C(19) C(26) C(28) 113.9(3) ? ? ? yes
C(27) C(26) C(28) 111.0(3) ? ? ? yes
C(13) C(29) C(30) 119.2(3) ? ? ? yes
C(13) C(29) C(34) 122.5(3) ? ? ? yes
C(30) C(29) C(34) 118.2(3) ? ? ? yes
C(29) C(30) C(31) 121.2(3) ? ? ? yes
C(29) C(30) C(35) 120.7(3) ? ? ? yes
C(31) C(30) C(35) 118.1(3) ? ? ? yes
C(30) C(31) C(32) 121.2(4) ? ? ? yes
C(31) C(32) C(33) 117.2(4) ? ? ? yes
C(31) C(32) C(38) 121.4(4) ? ? ? yes
C(33) C(32) C(38) 121.4(4) ? ? ? yes
C(32) C(33) C(34) 123.7(3) ? ? ? yes
C(29) C(34) C(33) 118.4(3) ? ? ? yes
C(29) C(34) C(42) 120.7(3) ? ? ? yes
C(33) C(34) C(42) 120.9(3) ? ? ? yes
C(30) C(35) C(36) 112.7(3) ? ? ? yes
C(30) C(35) C(37) 109.5(3) ? ? ? yes
C(36) C(35) C(37) 110.1(3) ? ? ? yes
C(32) C(38) C(39) 116.0(4) ? ? ? yes
C(32) C(38) C(40) 106.0(5) ? ? ? yes
C(32) C(38) C(41) 115.2(6) ? ? ? yes
C(39) C(38) C(40) 96.4(5) ? ? ? yes
C(39) C(38) C(41) 123.9(6) ? ? ? yes
C(40) C(38) C(41) 48.2(6) ? ? ? yes
C(38) C(40) C(41) 44.5(5) ? ? ? yes
C(38) C(41) C(40) 87.3(8) ? ? ? yes
C(34) C(42) C(43) 111.1(4) ? ? ? yes
C(34) C(42) C(44) 112.7(4) ? ? ? yes
C(43) C(42) C(44) 110.3(4) ? ? ? yes
N(3) C(45) C(46) 111.0(4) ? ? ? yes
N(4) C(46) C(45) 112.2(4) ? ? ? yes
C(51) C(52) C(53) 116.4(7) ? ? ? yes
C(52) C(53) C(53) 115.9(7) ? ? ? yes
N(1) Li(1) N(3) 135.5(3) ? ? ? yes
N(1) Li(1) N(4) 134.7(4) ? ? ? yes
N(3) Li(1) N(4) 84.2(3) ? ? ? yes

loop_
_geom_bond_atom_site_label_1
_geom_bond_atom_site_label_2
_geom_bond_distance
_geom_bond_site_symmetry_1
_geom_bond_site_symmetry_2
_geom_bond_publ_flag
N(1) C(1) 1.361(5) ? ? yes
N(1) C(5) 1.461(5) ? ? yes
N(1) Li(1) 1.978(8) ? ? yes
N(2) C(1) 1.309(5) ? ? yes
N(2) C(2) 1.437(5) ? ? yes
N(3) C(45) 1.477(5) ? ? yes
N(3) C(47) 1.466(5) ? ? yes
N(3) C(48) 1.482(6) ? ? yes
N(3) Li(1) 2.181(8) ? ? yes
N(4) C(46) 1.461(5) ? ? yes
N(4) C(49) 1.467(5) ? ? yes
N(4) C(50) 1.477(5) ? ? yes
N(4) Li(1) 2.257(7) ? ? yes
C(1) C(8) 1.516(5) ? ? yes
C(2) C(3) 1.553(5) ? ? yes
C(2) C(4) 1.523(6) ? ? yes
C(5) C(6) 1.548(5) ? ? yes
C(5) C(7) 1.539(5) ? ? yes
C(8) C(9) 1.414(5) ? ? yes
C(8) C(13) 1.423(5) ? ? yes
C(9) C(10) 1.386(5) ? ? yes
C(9) C(14) 1.519(5) ? ? yes
C(10) C(11) 1.387(5) ? ? yes
C(11) C(12) 1.378(5) ? ? yes
C(12) C(13) 1.399(5) ? ? yes
C(13) C(29) 1.493(5) ? ? yes
C(14) C(15) 1.400(5) ? ? yes
C(14) C(19) 1.424(5) ? ? yes
C(15) C(16) 1.403(5) ? ? yes
C(15) C(20) 1.537(5) ? ? yes
C(16) C(17) 1.386(5) ? ? yes
C(17) C(18) 1.382(5) ? ? yes
C(17) C(23) 1.522(5) ? ? yes
C(18) C(19) 1.390(5) ? ? yes
C(19) C(26) 1.509(5) ? ? yes
C(20) C(21) 1.529(5) ? ? yes
C(20) C(22) 1.534(6) ? ? yes
C(23) C(24) 1.527(6) ? ? yes
C(23) C(25) 1.530(6) ? ? yes
C(26) C(27) 1.528(6) ? ? yes
C(26) C(28) 1.516(6) ? ? yes
C(29) C(30) 1.406(5) ? ? yes
C(29) C(34) 1.426(5) ? ? yes
C(30) C(31) 1.374(5) ? ? yes
C(30) C(35) 1.540(5) ? ? yes
C(31) C(32) 1.413(5) ? ? yes
C(32) C(33) 1.376(6) ? ? yes
C(32) C(38) 1.505(6) ? ? yes
C(33) C(34) 1.392(5) ? ? yes
C(34) C(42) 1.503(6) ? ? yes
C(35) C(36) 1.542(6) ? ? yes
C(35) C(37) 1.523(6) ? ? yes
C(38) C(39) 1.449(7) ? ? yes
C(38) C(40) 1.82(1) ? ? yes
C(38) C(41) 1.28(1) ? ? yes
C(40) C(41) 1.35(1) ? ? yes
C(42) C(43) 1.522(7) ? ? yes
C(42) C(44) 1.535(6) ? ? yes
C(45) C(46) 1.520(6) ? ? yes
C(51) C(52) 1.39(1) ? ? yes
C(52) C(53) 1.522(8) ? ? yes
C(53) C(53) 1.47(1) ? ? yes
